data_1575275
loop_
_publ_author_name
'Chen, Yi-Kuan'
'Lei, Jian'
'Chao, Yu-Chieh'
'Kung, Yu-Cheng'
'Hung, Wen-Yi'
'Hsu, Liang-Yan'
'Wu, Tien-Lin'

_publ_section_title
;
 Strategic azepine engineering realizes highly efficient and stable blue
 narrowband light-emitting diodes.
;
_journal_issue 22
_journal_name_full 'Materials horizons'
_journal_page_first 9737
_journal_page_last 9748
_journal_paper_doi 10.1039/d5mh01084e
_journal_volume 12
_journal_year 2025
_chemical_formula_moiety 'C72 H58 B D10 N3'
_chemical_formula_sum 'C72 H58 B D10 N3'
_chemical_formula_weight 996.16
_chemical_name_systematic tCzPAzBN-d10
_space_group_crystal_system orthorhombic
_space_group_IT_number 61
_space_group_name_Hall '-P 2ac 2ab'
_space_group_name_H-M_alt 'P b c a'
_atom_sites_solution_hydrogens mixed
_atom_sites_solution_primary dual
_audit_creation_date 2025-07-25
_audit_creation_method
;
Olex2 1.5
(compiled 2025.07.13 svn.rb7424aed for OlexSys, GUI svn.r7311)
;
_audit_update_record
;
2025-07-25 deposited with the CCDC.	2025-07-31 downloaded from the CCDC.
;
_cell_angle_alpha 90
_cell_angle_beta 90
_cell_angle_gamma 90
_cell_formula_units_Z 8
_cell_length_a 11.4583(3)
_cell_length_b 29.8119(7)
_cell_length_c 32.0343(11)
_cell_measurement_reflns_used 9992
_cell_measurement_temperature 100.00(10)
_cell_measurement_theta_max 71.7740
_cell_measurement_theta_min 2.7610
_cell_volume 10942.7(5)
_computing_cell_refinement 'CrysAlisPro 1.171.44.113a (Rigaku OD, 2025)'
_computing_data_collection 'CrysAlisPro 1.171.44.113a (Rigaku OD, 2025)'
_computing_data_reduction 'CrysAlisPro 1.171.44.113a (Rigaku OD, 2025)'
_computing_molecular_graphics 'Olex2 1.5 (Dolomanov et al., 2009)'
_computing_publication_material 'Olex2 1.5 (Dolomanov et al., 2009)'
_computing_structure_refinement 'SHELXL 2018/3 (Sheldrick, 2015)'
_computing_structure_solution 'SHELXT 2018/2 (Sheldrick, 2018)'
_diffrn_ambient_environment N~2~
_diffrn_ambient_temperature 100.00(10)
_diffrn_detector 'Hybrid Pixel Array Detector'
_diffrn_detector_area_resol_mean 10.0000
_diffrn_detector_type 'HyPix-Arc 150'
_diffrn_measured_fraction_theta_full 0.998
_diffrn_measured_fraction_theta_max 0.966
_diffrn_measurement_details
;
List of Runs (angles in degrees, time in seconds):

  # Type    Start    End  Width  t~exp~   \w     \q     \k     \f   Frames
#--------------------------------------------------------------------------
  1  \w   -129.00 -91.00   0.50    0.74    --  -77.74 -30.00 150.00   76
  2  \w   -123.00 -78.00   0.50    0.74    --  -68.83 -30.00   0.00   90
  3  \w   -122.00 -96.00   0.50    0.74    --  -77.74 -30.00   0.00   52
  4  \w   -131.00 -84.00   0.50    0.74    --  -77.74 -30.00 -60.00   94
  5  \w   -132.00 -93.00   0.50    0.74    --  -77.74 -30.00 -90.00   78
  6  \w    -43.00 -17.00   0.50    0.74    --  -57.55 110.00  23.00   52
  7  \w    -55.00 -30.00   0.50    0.74    --  -68.83 110.00  23.00   50
  8  \w    -92.00 -40.00   0.50    0.74    --  -77.74 110.00  23.00  104
  9  \w     64.00 106.00   0.50    0.74    --   56.07  30.00 120.00   84
 10  \w     95.00 122.00   0.50    0.74    --   83.09  30.00 150.00   54
 11  \w     95.00 130.00   0.50    0.74    --   83.09  30.00 120.00   70
 12  \w     74.00 122.00   0.50    0.74    --   68.06  30.00  60.00   96
 13  \w     90.00 116.00   0.50    0.74    --   83.09  30.00 -90.00   52
 14  \w     25.00  77.00   0.50    0.74    --   68.06 -95.00 -30.00  104
 15  \w     27.00  66.00   0.50    0.74    --   56.07-110.00 -71.00   78
 16  \w     30.00  55.00   0.50    0.74    --   68.06-110.00 -71.00   50
 17  \w     44.00  69.00   0.50    0.74    --   83.09-110.00 -71.00   50
 18  \w     45.00  87.00   0.50    0.74    --   83.09 -95.00-120.00   84
 19  \w     38.00  84.00   0.50    0.74    --   83.09-111.00-150.00   92
;
_diffrn_measurement_device 'four-circle diffractometer'
_diffrn_measurement_device_type 'XtaLAB Synergy R, DW system, HyPix-Arc 150'
_diffrn_measurement_method '\w scans'
_diffrn_orient_matrix_type 'CrysAlisPro convention (1999,Acta A55,543-557)'
_diffrn_orient_matrix_UB_11 -0.0598620000
_diffrn_orient_matrix_UB_12 0.0033018000
_diffrn_orient_matrix_UB_13 0.0429801000
_diffrn_orient_matrix_UB_21 -0.0965066000
_diffrn_orient_matrix_UB_22 0.0294910000
_diffrn_orient_matrix_UB_23 -0.0191548000
_diffrn_orient_matrix_UB_31 -0.0718893000
_diffrn_orient_matrix_UB_32 -0.0422931000
_diffrn_orient_matrix_UB_33 -0.0100391000
_diffrn_radiation_monochromator mirror
_diffrn_radiation_probe x-ray
_diffrn_radiation_type 'Cu K\a'
_diffrn_radiation_wavelength 1.54184
_diffrn_reflns_av_R_equivalents 0.0331
_diffrn_reflns_av_unetI/netI 0.0295
_diffrn_reflns_Laue_measured_fraction_full 0.998
_diffrn_reflns_Laue_measured_fraction_max 0.966
_diffrn_reflns_limit_h_max 13
_diffrn_reflns_limit_h_min -13
_diffrn_reflns_limit_k_max 31
_diffrn_reflns_limit_k_min -36
_diffrn_reflns_limit_l_max 38
_diffrn_reflns_limit_l_min -39
_diffrn_reflns_number 56669
_diffrn_reflns_point_group_measured_fraction_full 0.998
_diffrn_reflns_point_group_measured_fraction_max 0.966
_diffrn_reflns_theta_full 67.684
_diffrn_reflns_theta_max 73.071
_diffrn_reflns_theta_min 2.759
_diffrn_source 'Rotating-anode X-ray tube'
_diffrn_source_type 'Rigaku (Cu) X-ray Source'
_exptl_absorpt_coefficient_mu 0.517
_exptl_absorpt_correction_T_max 1.00000
_exptl_absorpt_correction_T_min 0.95423
_exptl_absorpt_correction_type multi-scan
_exptl_absorpt_process_details
;
CrysAlisPro 1.171.44.113a (Rigaku Oxford Diffraction, 2025)
Empirical absorption correction using spherical harmonics,
implemented in SCALE3 ABSPACK scaling algorithm.
;
_exptl_crystal_colour yellow
_exptl_crystal_colour_primary yellow
_exptl_crystal_density_diffrn 1.209
_exptl_crystal_description block
_exptl_crystal_F_000 4208
_exptl_crystal_preparation Luminescent
_exptl_crystal_recrystallization_method Sublimation
_exptl_crystal_size_max 0.12
_exptl_crystal_size_mid 0.08
_exptl_crystal_size_min 0.06
_refine_diff_density_max 0.262
_refine_diff_density_min -0.291
_refine_diff_density_rms 0.050
_refine_ls_extinction_coef 0.00022(2)
_refine_ls_extinction_expression Fc^*^=kFc[1+0.001xFc^2^\l^3^/sin(2\q)]^-1/4^
_refine_ls_extinction_method 'SHELXL-2018/3 (Sheldrick 2018)'
_refine_ls_goodness_of_fit_ref 1.036
_refine_ls_hydrogen_treatment constr
_refine_ls_matrix_type full
_refine_ls_number_parameters 823
_refine_ls_number_reflns 10582
_refine_ls_number_restraints 397
_refine_ls_restrained_S_all 1.035
_refine_ls_R_factor_all 0.0700
_refine_ls_R_factor_gt 0.0505
_refine_ls_shift/su_max 0.001
_refine_ls_shift/su_mean 0.000
_refine_ls_structure_factor_coef Fsqd
_refine_ls_weighting_details 'w=1/[\s^2^(Fo^2^)+(0.0631P)^2^+5.4926P] where P=(Fo^2^+2Fc^2^)/3'
_refine_ls_weighting_scheme calc
_refine_ls_wR_factor_gt 0.1234
_refine_ls_wR_factor_ref 0.1370
_reflns_Friedel_coverage 0.000
_reflns_number_gt 8154
_reflns_number_total 10582
_reflns_threshold_expression 'I > 2\s(I)'
_cod_data_source_file d5mh01084e2.cif
_cod_data_source_block 2507005lt3_auto
_cod_depositor_comments 'Adding full bibliography for 1575274--1575276.cif.'
_cod_original_cell_volume 10942.7(6)
_cod_database_code 1575275
_shelx_shelxl_version_number 2018/3
_shelx_space_group_comment
;
The symmetry employed for this shelxl refinement is uniquely defined
by the following loop, which should always be used as a source of
symmetry information in preference to the above space-group names.
They are only intended as comments.
;
_shelx_estimated_absorpt_t_max 0.970
_shelx_estimated_absorpt_t_min 0.941
_diffrn_oxdiff_digest_od_ed
;

;
_olex2_refinement_description
;
1. Fixed Uiso
 At 1.2 times of:
  All C(H) groups, All C(H,H) groups
 At 1.5 times of:
  All C(H,H,H) groups
2. Restrained distances
 C71-C76 \\sim C71-C76A
 with sigma of 0.02
 C46-C49 \\sim C46-C49A
 with sigma of 0.02
 C49-C50 \\sim C49A-C50A
 with sigma of 0.02
 C71-C72 \\sim C71-C72A
 with sigma of 0.02
 C49-C51 \\sim C49A-C51A
 with sigma of 0.02
 C49-C52 \\sim C49A-C52A
 with sigma of 0.02
 C76-C75 \\sim C76A-C75A
 with sigma of 0.02
 C46-C50 \\sim C46-C50A
 with sigma of 0.04
 C46-C51 \\sim C46-C51A
 with sigma of 0.04
 C75-C74 \\sim C75A-C74A
 with sigma of 0.02
 C46-C52 \\sim C46-C52A
 with sigma of 0.04
 C74-C73 \\sim C74A-C73A
 with sigma of 0.02
 C50-C51 \\sim C50A-C51A
 with sigma of 0.04
 C50-C52 \\sim C50A-C52A
 with sigma of 0.04
 C51-C52 \\sim C51A-C52A
 with sigma of 0.04
 C72-C73 \\sim C72A-C73A
 with sigma of 0.02
 C71-C75 \\sim C71-C75A
 with sigma of 0.04
 C71-C73 \\sim C71-C73A
 with sigma of 0.04
 C76-C74 \\sim C76A-C74A
 with sigma of 0.04
 C75-C73 \\sim C75A-C73A
 with sigma of 0.04
 C74-C72 \\sim C74A-C72A
 with sigma of 0.04
 C39-C53 \\sim C39-C53A
 with sigma of 0.02
 C53-C54 \\sim C53A-C54A
 with sigma of 0.02
 C53-C55 \\sim C53A-C55A
 with sigma of 0.02
 C53-C56 \\sim C53A-C56A
 with sigma of 0.02
 C39-C54 \\sim C39-C54A
 with sigma of 0.04
 C39-C55 \\sim C39-C55A
 with sigma of 0.04
 C39-C56 \\sim C39-C56A
 with sigma of 0.04
 C54-C55 \\sim C54A-C55A
 with sigma of 0.04
 C54-C56 \\sim C54A-C56A
 with sigma of 0.04
 C55-C56 \\sim C55A-C56A
 with sigma of 0.04
3. Uiso/Uaniso restraints and constraints
C61 \\sim C62 \\sim C63 \\sim C64: within 2A with sigma of 0.01 and sigma for
terminal atoms of 0.02 within 2A
C49 \\sim C50 \\sim C51 \\sim C52 \\sim C49A \\sim C52A \\sim C50A \\sim C51A:
within 2A with sigma of 0.01 and sigma for terminal atoms of 0.02 within 2A
C72 \\sim C73 \\sim C74 \\sim C75 \\sim C76 \\sim C72A \\sim C73A \\sim C74A
\\sim C75A \\sim C76A: within 2A with sigma of 0.01 and sigma for terminal
atoms of 0.02 within 2A
C53 \\sim C54 \\sim C55 \\sim C56 \\sim C53A \\sim C56A \\sim C54A \\sim C55A:
within 2A with sigma of 0.01 and sigma for terminal atoms of 0.02 within 2A
Uanis(C63) \\sim Ueq, Uanis(C64) \\sim Ueq, Uanis(C62) \\sim Ueq: with sigma of
0.01 and sigma for terminal atoms of 0.02
4. Rigid body (RIGU) restrains
 C61, C62, C63, C64
 with sigma for 1-2 distances of 0.004 and sigma for 1-3 distances of 0.004
5. Others
 Sof(C72A)=Sof(D72A)=Sof(C73A)=Sof(D73A)=Sof(C74A)=Sof(D74A)=Sof(C75A)=
 Sof(D75A)=Sof(C76A)=Sof(D76A)=1-FVAR(1)
 Sof(C72)=Sof(D72)=Sof(C73)=Sof(D73)=Sof(C74)=Sof(D74)=Sof(C75)=Sof(D75)=
 Sof(C76)=Sof(D76)=FVAR(1)
 Sof(C49A)=Sof(C52A)=Sof(H52D)=Sof(H52E)=Sof(H52F)=Sof(C50A)=Sof(H50D)=
 Sof(H50E)=Sof(H50F)=Sof(C51A)=Sof(H51D)=Sof(H51E)=Sof(H51F)=1-FVAR(2)
 Sof(C49)=Sof(C50)=Sof(H50A)=Sof(H50B)=Sof(H50C)=Sof(C51)=Sof(H51A)=Sof(H51B)=
 Sof(H51C)=Sof(C52)=Sof(H52A)=Sof(H52B)=Sof(H52C)=FVAR(2)
 Sof(C53A)=Sof(C56A)=Sof(H56D)=Sof(H56E)=Sof(H56F)=Sof(C54A)=Sof(H54D)=
 Sof(H54E)=Sof(H54F)=Sof(C55A)=Sof(H55D)=Sof(H55E)=Sof(H55F)=1-FVAR(3)
 Sof(C53)=Sof(C54)=Sof(H54A)=Sof(H54B)=Sof(H54C)=Sof(C55)=Sof(H55A)=Sof(H55B)=
 Sof(H55C)=Sof(C56)=Sof(H56A)=Sof(H56B)=Sof(H56C)=FVAR(3)
6.a Everything fixed:
 H26, H57
6.b Secondary CH2 refined with riding coordinates:
 C8(H8A,H8B), C9(H9A,H9B)
6.c Me refined with riding coordinates:
 C62(H62A,H62B,H62C)
6.d Aromatic/amide H refined with riding coordinates:
 C3(H3), C4(H4), C6(H6), C11(H11), C13(H13), C14(H14), C24(H24), C29(H29),
 C31(H31), C38(H38), C40(H40), C44(H44), C45(H45), C47(H47), C58(H58), C60(H60),
  C66(D66), C67(D67), C68(D68), C69(D69), C70(D70), C72(D72), C73(D73),
 C74(D74), C75(D75), C76(D76), C72A(D72A), C73A(D73A), C74A(D74A), C75A(D75A),
 C76A(D76A)
6.e Idealised Me refined as rotating group:
 C33(H33A,H33B,H33C), C34(H34A,H34B,H34C), C35(H35A,H35B,H35C), C50(H50A,H50B,
 H50C), C51(H51A,H51B,H51C), C52(H52A,H52B,H52C), C54(H54A,H54B,H54C), C55(H55A,
 H55B,H55C), C56(H56A,H56B,H56C), C63(H63A,H63B,H63C), C64(H64A,H64B,H64C),
 C52A(H52D,H52E,H52F), C50A(H50D,H50E,H50F), C51A(H51D,H51E,H51F), C56A(H56D,
 H56E,H56F), C54A(H54D,H54E,H54F), C55A(H55D,H55E,H55F)
;
_olex2_submission_special_instructions 'No special instructions were received'
_oxdiff_exptl_absorpt_empirical_details
;
Empirical correction (ABSPACK) includes:
- Absorption correction using spherical harmonics
- Frame scaling
;
_oxdiff_exptl_absorpt_empirical_full_max 1.130
_oxdiff_exptl_absorpt_empirical_full_min 0.895

loop_
_space_group_symop_operation_xyz
'x, y, z'
'-x+1/2, -y, z+1/2'
'-x, y+1/2, -z+1/2'
'x+1/2, -y+1/2, -z'
'-x, -y, -z'
'x-1/2, y, -z-1/2'
'x, -y-1/2, z-1/2'
'-x-1/2, y-1/2, z'

loop_
_atom_site_label
_atom_site_type_symbol
_atom_site_fract_x
_atom_site_fract_y
_atom_site_fract_z
_atom_site_U_iso_or_equiv
_atom_site_adp_type
_atom_site_occupancy
_atom_site_site_symmetry_order
_atom_site_calc_flag
_atom_site_refinement_flags_posn
_atom_site_refinement_flags_adp
_atom_site_refinement_flags_occupancy
_atom_site_disorder_assembly
_atom_site_disorder_group
N1 N 0.71710(13) 0.48054(5) 0.51389(5) 0.0259(3) Uani 1 1 d . . . . .
N28 N 0.50665(13) 0.39408(5) 0.41205(5) 0.0251(3) Uani 1 1 d . . . . .
N36 N 0.72331(13) 0.52574(5) 0.36852(5) 0.0253(3) Uani 1 1 d . . . . .
C2 C 0.79640(15) 0.51492(6) 0.52759(6) 0.0256(4) Uani 1 1 d . . . . .
C3 C 0.76108(16) 0.55950(6) 0.52502(6) 0.0286(4) Uani 1 1 d . . . . .
H3 H 0.688483 0.566561 0.512291 0.034 Uiso 1 1 calc R U . . .
C4 C 0.82987(16) 0.59366(6) 0.54067(6) 0.0296(4) Uani 1 1 d . . . . .
H4 H 0.805708 0.623981 0.537737 0.036 Uiso 1 1 calc R U . . .
C5 C 0.93520(15) 0.58365(6) 0.56086(6) 0.0270(4) Uani 1 1 d . . . . .
C6 C 0.96890(15) 0.53891(6) 0.56296(6) 0.0263(4) Uani 1 1 d . . . . .
H6 H 1.040435 0.531835 0.576425 0.032 Uiso 1 1 calc R U . . .
C7 C 0.90290(15) 0.50383(6) 0.54626(5) 0.0249(4) Uani 1 1 d . . . . .
C8 C 0.95358(15) 0.45691(6) 0.55051(6) 0.0275(4) Uani 1 1 d . . . . .
H8A H 0.979871 0.453273 0.579754 0.033 Uiso 1 1 calc R U . . .
H8B H 1.024041 0.455395 0.532682 0.033 Uiso 1 1 calc R U . . .
C9 C 0.87687(16) 0.41641(6) 0.53972(6) 0.0299(4) Uani 1 1 d . . . . .
H9A H 0.867021 0.414948 0.509047 0.036 Uiso 1 1 calc R U . . .
H9B H 0.917271 0.388688 0.548690 0.036 Uiso 1 1 calc R U . . .
C10 C 0.75849(16) 0.41799(6) 0.55982(6) 0.0267(4) Uani 1 1 d . . . . .
C11 C 0.72418(17) 0.38995(6) 0.59229(6) 0.0303(4) Uani 1 1 d . . . . .
H11 H 0.778064 0.368559 0.602862 0.036 Uiso 1 1 calc R U . . .
C12 C 0.61255(17) 0.39238(6) 0.60981(6) 0.0305(4) Uani 1 1 d . . . . .
C13 C 0.53523(17) 0.42422(6) 0.59412(6) 0.0317(4) Uani 1 1 d . . . . .
H13 H 0.458312 0.425878 0.605081 0.038 Uiso 1 1 calc R U . . .
C14 C 0.56870(16) 0.45345(6) 0.56283(6) 0.0289(4) Uani 1 1 d . . . . .
H14 H 0.516058 0.475693 0.553013 0.035 Uiso 1 1 calc R U . . .
C15 C 0.67966(15) 0.45005(6) 0.54590(6) 0.0253(4) Uani 1 1 d . . . . .
C16 C 0.45964(16) 0.35967(6) 0.43781(6) 0.0276(4) Uani 1 1 d . . . . .
C17 C 0.39038(15) 0.33149(6) 0.41263(6) 0.0274(4) Uani 1 1 d . . . . .
C18 C 0.39531(15) 0.34839(6) 0.37041(6) 0.0257(4) Uani 1 1 d . . . . .
C19 C 0.46851(15) 0.38597(6) 0.37115(6) 0.0255(4) Uani 1 1 d . . . . .
C20 C 0.49818(16) 0.41064(6) 0.33593(6) 0.0263(4) Uani 1 1 d . . . . .
C22 C 0.61549(15) 0.45920(5) 0.38833(6) 0.0241(4) Uani 1 1 d . . . . .
C23 C 0.68843(15) 0.49605(6) 0.40018(6) 0.0241(4) Uani 1 1 d . . . . .
C24 C 0.72514(15) 0.50267(6) 0.44097(5) 0.0242(4) Uani 1 1 d . . . . .
H24 H 0.778519 0.526085 0.447289 0.029 Uiso 1 1 calc R U . . .
C25 C 0.68365(14) 0.47493(6) 0.47266(5) 0.0238(4) Uani 1 1 d . . . . .
C26 C 0.60694(15) 0.43958(6) 0.46284(6) 0.0250(4) Uani 1 1 d . . . . .
C27 C 0.57710(15) 0.43130(5) 0.42183(6) 0.0244(4) Uani 1 1 d . . . . .
C29 C 0.44398(16) 0.39606(6) 0.29863(6) 0.0288(4) Uani 1 1 d . . . . .
H29 H 0.459997 0.412161 0.273687 0.035 Uiso 1 1 calc R U . . .
C30 C 0.36827(16) 0.35936(6) 0.29629(6) 0.0285(4) Uani 1 1 d . . . . .
C31 C 0.34586(16) 0.33513(6) 0.33295(6) 0.0291(4) Uani 1 1 d . . . . .
H31 H 0.296577 0.309516 0.332079 0.035 Uiso 1 1 calc R U . . .
C32 C 0.31162(18) 0.34479(6) 0.25525(6) 0.0341(4) Uani 1 1 d . . . . .
C33 C 0.17860(19) 0.34246(7) 0.26072(7) 0.0443(5) Uani 1 1 d . . . . .
H33A H 0.159443 0.320445 0.282375 0.066 Uiso 1 1 calc R U . . .
H33B H 0.142461 0.333454 0.234289 0.066 Uiso 1 1 calc R U . . .
H33C H 0.149026 0.372004 0.268976 0.066 Uiso 1 1 calc R U . . .
C34 C 0.3568(2) 0.29797(7) 0.24337(7) 0.0424(5) Uani 1 1 d . . . . .
H34A H 0.441806 0.298954 0.240214 0.064 Uiso 1 1 calc R U . . .
H34B H 0.321164 0.288575 0.216970 0.064 Uiso 1 1 calc R U . . .
H34C H 0.336154 0.276533 0.265357 0.064 Uiso 1 1 calc R U . . .
C35 C 0.3382(2) 0.37703(7) 0.21925(7) 0.0407(5) Uani 1 1 d . . . . .
H35A H 0.313875 0.407433 0.226994 0.061 Uiso 1 1 calc R U . . .
H35B H 0.295491 0.367486 0.194277 0.061 Uiso 1 1 calc R U . . .
H35C H 0.422152 0.376803 0.213458 0.061 Uiso 1 1 calc R U . . .
C37 C 0.64192(16) 0.48035(6) 0.31007(6) 0.0273(4) Uani 1 1 d . . . . .
C38 C 0.63673(17) 0.47912(6) 0.26620(6) 0.0315(4) Uani 1 1 d . . . . .
H38 H 0.595229 0.455124 0.253526 0.038 Uiso 1 1 calc R U . . .
C39 C 0.68850(18) 0.51079(6) 0.24013(6) 0.0331(4) Uani 1 1 d D . . . .
C40 C 0.74909(17) 0.54646(6) 0.25839(6) 0.0316(4) Uani 1 1 d . . . . .
H40 H 0.784886 0.568564 0.241293 0.038 Uiso 1 1 calc R U . . .
C41 C 0.75688(16) 0.54953(6) 0.30145(6) 0.0282(4) Uani 1 1 d . . . . .
C42 C 0.70557(16) 0.51623(6) 0.32628(6) 0.0263(4) Uani 1 1 d . . . . .
C43 C 0.77933(15) 0.56838(6) 0.37082(6) 0.0266(4) Uani 1 1 d . . . . .
C44 C 0.80277(16) 0.59689(6) 0.40413(6) 0.0306(4) Uani 1 1 d . . . . .
H44 H 0.784142 0.588516 0.431961 0.037 Uiso 1 1 calc R U . . .
C45 C 0.85464(17) 0.63825(6) 0.39534(6) 0.0342(4) Uani 1 1 d . . . . .
H45 H 0.871353 0.657813 0.417978 0.041 Uiso 1 1 calc R U . . .
C46 C 0.88321(18) 0.65236(6) 0.35504(7) 0.0361(5) Uani 1 1 d D . . . .
C47 C 0.85533(17) 0.62409(6) 0.32218(6) 0.0331(4) Uani 1 1 d . . . . .
H47 H 0.871927 0.632998 0.294329 0.040 Uiso 1 1 calc R U . . .
C48 C 0.80330(16) 0.58281(6) 0.32971(6) 0.0289(4) Uani 1 1 d . . . . .
C49 C 0.9426(3) 0.69721(9) 0.34425(10) 0.0415(7) Uani 0.886(6) 1 d D U P A 1
C50 C 0.8669(3) 0.72412(12) 0.31378(11) 0.0476(9) Uani 0.886(6) 1 d D U P A 1
H50A H 0.861804 0.708100 0.287123 0.071 Uiso 0.886(6) 1 calc R U P A 1
H50B H 0.901956 0.753698 0.309231 0.071 Uiso 0.886(6) 1 calc R U P A 1
H50C H 0.788426 0.727767 0.325488 0.071 Uiso 0.886(6) 1 calc R U P A 1
C51 C 1.0614(2) 0.68840(12) 0.32464(13) 0.0598(11) Uani 0.886(6) 1 d D U P A 1
H51A H 1.109741 0.671153 0.344122 0.090 Uiso 0.886(6) 1 calc R U P A 1
H51B H 1.099667 0.717036 0.318443 0.090 Uiso 0.886(6) 1 calc R U P A 1
H51C H 1.051331 0.671336 0.298744 0.090 Uiso 0.886(6) 1 calc R U P A 1
C52 C 0.9594(5) 0.72578(12) 0.38343(11) 0.0931(17) Uani 0.886(6) 1 d D U P A 1
H52A H 0.883188 0.732118 0.396032 0.140 Uiso 0.886(6) 1 calc R U P A 1
H52B H 0.997573 0.754056 0.375909 0.140 Uiso 0.886(6) 1 calc R U P A 1
H52C H 1.008094 0.709473 0.403479 0.140 Uiso 0.886(6) 1 calc R U P A 1
C53 C 0.6820(7) 0.5074(3) 0.1922(2) 0.0349(15) Uani 0.641(15) 1 d D U P B 1
C54 C 0.8027(8) 0.5134(3) 0.1728(3) 0.0435(17) Uani 0.641(15) 1 d D U P B 1
H54A H 0.833946 0.542823 0.180472 0.065 Uiso 0.641(15) 1 calc R U P B 1
H54B H 0.796537 0.511314 0.142304 0.065 Uiso 0.641(15) 1 calc R U P B 1
H54C H 0.855033 0.489829 0.183024 0.065 Uiso 0.641(15) 1 calc R U P B 1
C55 C 0.6004(10) 0.5445(3) 0.1772(3) 0.058(2) Uani 0.641(15) 1 d D U P B 1
H55A H 0.522857 0.540123 0.189451 0.087 Uiso 0.641(15) 1 calc R U P B 1
H55B H 0.594718 0.543611 0.146737 0.087 Uiso 0.641(15) 1 calc R U P B 1
H55C H 0.631383 0.573705 0.185971 0.087 Uiso 0.641(15) 1 calc R U P B 1
C56 C 0.6356(8) 0.4618(2) 0.17677(15) 0.0546(18) Uani 0.641(15) 1 d D U P B 1
H56A H 0.685255 0.437666 0.187558 0.082 Uiso 0.641(15) 1 calc R U P B 1
H56B H 0.636444 0.461180 0.146181 0.082 Uiso 0.641(15) 1 calc R U P B 1
H56C H 0.555511 0.457519 0.186753 0.082 Uiso 0.641(15) 1 calc R U P B 1
C57 C 0.47075(19) 0.34967(6) 0.47998(6) 0.0365(5) Uani 1 1 d . . . . .
C58 C 0.4137(2) 0.31202(7) 0.49548(7) 0.0413(5) Uani 1 1 d . . . . .
H58 H 0.421797 0.305250 0.524314 0.050 Uiso 1 1 calc R U . . .
C59 C 0.34500(18) 0.28357(6) 0.47093(7) 0.0364(5) Uani 1 1 d . . . . .
C60 C 0.33393(17) 0.29409(6) 0.42915(6) 0.0309(4) Uani 1 1 d . . . . .
H60 H 0.287486 0.275693 0.411533 0.037 Uiso 1 1 calc R U . . .
C61 C 0.2911(2) 0.24143(7) 0.48957(7) 0.0435(5) Uani 1 1 d . U . . .
C62 C 0.2111(2) 0.21728(8) 0.45854(8) 0.0567(7) Uani 1 1 d . U . . .
H62A H 0.178321 0.190442 0.471741 0.085 Uiso 1 1 calc R U . . .
H62B H 0.147678 0.237412 0.450180 0.085 Uiso 1 1 calc R U . . .
H62C H 0.256228 0.208546 0.433856 0.085 Uiso 1 1 calc R U . . .
C63 C 0.2192(2) 0.25389(8) 0.52799(8) 0.0513(6) Uani 1 1 d . U . . .
H63A H 0.270409 0.267085 0.549190 0.077 Uiso 1 1 calc R U . . .
H63B H 0.182010 0.226901 0.539317 0.077 Uiso 1 1 calc R U . . .
H63C H 0.159029 0.275670 0.520126 0.077 Uiso 1 1 calc R U . . .
C64 C 0.3890(2) 0.20874(8) 0.50262(9) 0.0588(7) Uani 1 1 d . U . . .
H64A H 0.434729 0.200261 0.477995 0.088 Uiso 1 1 calc R U . . .
H64B H 0.354471 0.181838 0.515111 0.088 Uiso 1 1 calc R U . . .
H64C H 0.440066 0.223393 0.523036 0.088 Uiso 1 1 calc R U . . .
C65 C 1.00690(16) 0.61945(6) 0.58071(6) 0.0284(4) Uani 1 1 d . . . . .
C66 C 0.95377(18) 0.65749(7) 0.59740(7) 0.0376(5) Uani 1 1 d . . . . .
D66 D 0.871248 0.660328 0.596321 0.045 Uiso 1 1 calc R U . . .
C67 C 1.0196(2) 0.69119(7) 0.61553(7) 0.0434(5) Uani 1 1 d . . . . .
D67 D 0.981968 0.717035 0.626457 0.052 Uiso 1 1 calc R U . . .
C68 C 1.13961(19) 0.68756(7) 0.61787(7) 0.0394(5) Uani 1 1 d . . . . .
D68 D 1.184540 0.710801 0.630247 0.047 Uiso 1 1 calc R U . . .
C69 C 1.19371(18) 0.64975(7) 0.60202(6) 0.0356(5) Uani 1 1 d . . . . .
D69 D 1.276172 0.646939 0.603624 0.043 Uiso 1 1 calc R U . . .
C70 C 1.12809(17) 0.61591(6) 0.58378(6) 0.0299(4) Uani 1 1 d . . . . .
D70 D 1.166148 0.589962 0.573231 0.036 Uiso 1 1 calc R U . . .
C71 C 0.57611(19) 0.36294(7) 0.64504(7) 0.0400(5) Uani 1 1 d D . . . .
B21 B 0.58401(18) 0.44967(7) 0.34295(7) 0.0265(4) Uani 1 1 d . . . . .
C72 C 0.4951(2) 0.38071(9) 0.67591(9) 0.0397(6) Uani 0.790(2) 1 d D U P C 1
D72 D 0.468504 0.410809 0.673814 0.048 Uiso 0.790(2) 1 calc R U P C 1
C73 C 0.4568(3) 0.35367(10) 0.70840(10) 0.0484(7) Uani 0.790(2) 1 d D U P C 1
D73 D 0.403221 0.365185 0.728317 0.058 Uiso 0.790(2) 1 calc R U P C 1
C74 C 0.4964(3) 0.31007(11) 0.71188(10) 0.0475(8) Uani 0.790(2) 1 d D U P C 1
D74 D 0.469534 0.291417 0.733921 0.057 Uiso 0.790(2) 1 calc R U P C 1
C75 C 0.5758(3) 0.29374(11) 0.68293(11) 0.0466(8) Uani 0.790(2) 1 d D U P C 1
D75 D 0.605287 0.264101 0.685640 0.056 Uiso 0.790(2) 1 calc R U P C 1
C76 C 0.6122(2) 0.32050(8) 0.65012(8) 0.0380(6) Uani 0.790(2) 1 d D U P C 1
D76 D 0.665050 0.308263 0.630316 0.046 Uiso 0.790(2) 1 calc R U P C 1
C72A C 0.6795(10) 0.3422(3) 0.6678(3) 0.049(2) Uani 0.210(2) 1 d D U P C 2
D72A D 0.757405 0.350332 0.661044 0.059 Uiso 0.210(2) 1 calc R U P C 2
C73A C 0.6550(10) 0.3105(3) 0.6991(4) 0.052(2) Uani 0.210(2) 1 d D U P C 2
D73A D 0.713281 0.300628 0.718103 0.062 Uiso 0.210(2) 1 calc R U P C 2
C74A C 0.5409(11) 0.2943(5) 0.7009(5) 0.049(2) Uani 0.210(2) 1 d D U P C 2
D74A D 0.522801 0.271911 0.720987 0.059 Uiso 0.210(2) 1 calc R U P C 2
C75A C 0.4554(10) 0.3088(4) 0.6757(3) 0.049(2) Uani 0.210(2) 1 d D U P C 2
D75A D 0.378032 0.297910 0.678924 0.059 Uiso 0.210(2) 1 calc R U P C 2
C76A C 0.4812(9) 0.3399(3) 0.6447(3) 0.045(2) Uani 0.210(2) 1 d D U P C 2
D76A D 0.427091 0.344268 0.622645 0.054 Uiso 0.210(2) 1 calc R U P C 2
C49A C 0.909(2) 0.7033(5) 0.3598(8) 0.061(4) Uani 0.114(6) 1 d D U P A 2
C52A C 0.885(3) 0.7310(8) 0.3994(8) 0.080(6) Uani 0.114(6) 1 d D U P A 2
H52D H 0.918800 0.761029 0.396065 0.120 Uiso 0.114(6) 1 calc R U P A 2
H52E H 0.921436 0.716145 0.423452 0.120 Uiso 0.114(6) 1 calc R U P A 2
H52F H 0.801087 0.733362 0.403808 0.120 Uiso 0.114(6) 1 calc R U P A 2
C50A C 0.835(3) 0.7276(10) 0.3263(9) 0.062(6) Uani 0.114(6) 1 d D U P A 2
H50D H 0.758235 0.734650 0.337739 0.093 Uiso 0.114(6) 1 calc R U P A 2
H50E H 0.826467 0.708104 0.301827 0.093 Uiso 0.114(6) 1 calc R U P A 2
H50F H 0.874597 0.755410 0.317988 0.093 Uiso 0.114(6) 1 calc R U P A 2
C51A C 1.039(2) 0.7045(9) 0.3520(11) 0.080(5) Uani 0.114(6) 1 d D U P A 2
H51D H 1.068635 0.734940 0.357130 0.121 Uiso 0.114(6) 1 calc R U P A 2
H51E H 1.055360 0.696034 0.323039 0.121 Uiso 0.114(6) 1 calc R U P A 2
H51F H 1.078434 0.683477 0.370904 0.121 Uiso 0.114(6) 1 calc R U P A 2
C53A C 0.6638(15) 0.5123(5) 0.1929(4) 0.042(3) Uani 0.359(15) 1 d D U P B 2
C56A C 0.5729(16) 0.4774(5) 0.1793(3) 0.065(3) Uani 0.359(15) 1 d D U P B 2
H56D H 0.565015 0.477992 0.148795 0.098 Uiso 0.359(15) 1 calc R U P B 2
H56E H 0.497473 0.484400 0.192113 0.098 Uiso 0.359(15) 1 calc R U P B 2
H56F H 0.598159 0.447444 0.188126 0.098 Uiso 0.359(15) 1 calc R U P B 2
C54A C 0.7791(16) 0.5048(7) 0.1708(6) 0.054(4) Uani 0.359(15) 1 d D U P B 2
H54D H 0.810781 0.475432 0.178685 0.081 Uiso 0.359(15) 1 calc R U P B 2
H54E H 0.834283 0.528348 0.178798 0.081 Uiso 0.359(15) 1 calc R U P B 2
H54F H 0.766763 0.505644 0.140510 0.081 Uiso 0.359(15) 1 calc R U P B 2
C55A C 0.6175(16) 0.5588(5) 0.1805(6) 0.048(3) Uani 0.359(15) 1 d D U P B 2
H55D H 0.600749 0.559198 0.150512 0.071 Uiso 0.359(15) 1 calc R U P B 2
H55E H 0.676362 0.581574 0.186989 0.071 Uiso 0.359(15) 1 calc R U P B 2
H55F H 0.545842 0.565172 0.196109 0.071 Uiso 0.359(15) 1 calc R U P B 2
H26 H 0.577660 0.423136 0.484870 0.050 Uiso 1 1 d . . . . .
H57 H 0.517977 0.365521 0.499129 0.050 Uiso 1 1 d . . . . .

loop_
_atom_site_aniso_label
_atom_site_aniso_U_11
_atom_site_aniso_U_22
_atom_site_aniso_U_33
_atom_site_aniso_U_23
_atom_site_aniso_U_13
_atom_site_aniso_U_12
N1 0.0250(7) 0.0289(8) 0.0237(7) 0.0018(6) -0.0032(6) -0.0050(6)
N28 0.0272(8) 0.0216(7) 0.0264(8) 0.0030(6) -0.0043(6) -0.0032(6)
N36 0.0271(8) 0.0220(7) 0.0268(8) 0.0004(6) -0.0001(6) -0.0038(6)
C2 0.0230(8) 0.0272(9) 0.0265(9) -0.0027(7) 0.0004(7) -0.0041(7)
C3 0.0236(9) 0.0316(9) 0.0305(10) -0.0005(8) -0.0012(8) 0.0014(8)
C4 0.0286(9) 0.0252(9) 0.0350(10) -0.0023(8) 0.0013(8) 0.0014(8)
C5 0.0244(9) 0.0287(9) 0.0279(9) -0.0037(8) 0.0037(7) -0.0019(7)
C6 0.0212(8) 0.0304(9) 0.0272(9) -0.0029(8) -0.0002(7) -0.0007(7)
C7 0.0241(8) 0.0282(9) 0.0223(9) -0.0022(7) 0.0021(7) -0.0002(7)
C8 0.0237(9) 0.0283(9) 0.0307(10) -0.0029(8) -0.0018(8) 0.0001(7)
C9 0.0268(9) 0.0254(9) 0.0376(11) -0.0060(8) -0.0015(8) 0.0011(8)
C10 0.0261(9) 0.0225(8) 0.0315(10) -0.0050(7) -0.0029(8) -0.0026(7)
C11 0.0312(10) 0.0224(8) 0.0373(11) 0.0006(8) -0.0080(8) -0.0008(8)
C12 0.0333(10) 0.0277(9) 0.0306(10) 0.0011(8) -0.0026(8) -0.0068(8)
C13 0.0271(9) 0.0324(10) 0.0355(11) -0.0002(8) 0.0045(8) -0.0039(8)
C14 0.0249(9) 0.0280(9) 0.0340(10) 0.0009(8) -0.0027(8) 0.0003(8)
C15 0.0253(9) 0.0244(8) 0.0264(9) -0.0011(7) -0.0024(7) -0.0039(7)
C16 0.0276(9) 0.0207(8) 0.0346(10) 0.0032(7) -0.0031(8) -0.0020(7)
C17 0.0236(9) 0.0219(8) 0.0366(11) 0.0011(8) -0.0023(8) 0.0014(7)
C18 0.0252(9) 0.0214(8) 0.0305(10) -0.0007(7) -0.0022(7) 0.0011(7)
C19 0.0249(9) 0.0222(8) 0.0294(10) -0.0012(7) -0.0029(7) 0.0016(7)
C20 0.0267(9) 0.0237(8) 0.0286(10) -0.0001(7) -0.0005(7) 0.0013(7)
C22 0.0221(8) 0.0215(8) 0.0286(9) 0.0016(7) -0.0011(7) 0.0008(7)
C23 0.0214(8) 0.0232(8) 0.0276(9) 0.0014(7) 0.0002(7) 0.0004(7)
C24 0.0215(8) 0.0220(8) 0.0291(9) 0.0000(7) -0.0018(7) -0.0017(7)
C25 0.0199(8) 0.0255(8) 0.0259(9) -0.0010(7) -0.0025(7) 0.0021(7)
C26 0.0241(9) 0.0251(8) 0.0258(9) 0.0030(7) -0.0012(7) -0.0008(7)
C27 0.0218(8) 0.0209(8) 0.0306(10) -0.0006(7) -0.0028(7) -0.0001(7)
C29 0.0299(9) 0.0258(9) 0.0306(10) -0.0012(8) -0.0026(8) -0.0006(8)
C30 0.0282(9) 0.0246(9) 0.0327(10) -0.0033(8) -0.0027(8) 0.0018(8)
C31 0.0267(9) 0.0234(8) 0.0372(11) -0.0038(8) -0.0024(8) -0.0018(7)
C32 0.0375(11) 0.0307(9) 0.0340(11) -0.0035(8) -0.0067(9) -0.0020(9)
C33 0.0380(12) 0.0477(12) 0.0472(13) -0.0021(10) -0.0107(10) -0.0046(10)
C34 0.0498(13) 0.0355(10) 0.0420(12) -0.0092(9) -0.0069(10) -0.0026(10)
C35 0.0456(12) 0.0385(11) 0.0382(12) -0.0046(9) -0.0104(10) -0.0030(10)
C37 0.0297(9) 0.0247(9) 0.0276(9) 0.0007(7) -0.0013(8) -0.0002(8)
C38 0.0359(10) 0.0291(9) 0.0296(10) 0.0001(8) -0.0034(8) -0.0054(8)
C39 0.0377(11) 0.0319(9) 0.0296(10) 0.0041(8) -0.0024(8) -0.0036(8)
C40 0.0332(10) 0.0293(9) 0.0323(10) 0.0060(8) 0.0005(8) -0.0029(8)
C41 0.0282(9) 0.0269(9) 0.0295(10) 0.0037(8) -0.0006(8) -0.0024(8)
C42 0.0284(9) 0.0253(9) 0.0252(9) 0.0016(7) -0.0012(7) 0.0000(7)
C43 0.0234(9) 0.0228(8) 0.0335(10) 0.0014(7) -0.0028(7) -0.0018(7)
C44 0.0297(9) 0.0259(9) 0.0361(10) 0.0020(8) -0.0053(8) -0.0023(8)
C45 0.0369(10) 0.0273(9) 0.0383(11) -0.0003(8) -0.0089(9) -0.0062(8)
C46 0.0355(10) 0.0297(10) 0.0432(12) 0.0063(9) -0.0089(9) -0.0061(8)
C47 0.0309(10) 0.0299(9) 0.0384(11) 0.0070(8) -0.0031(8) -0.0042(8)
C48 0.0272(9) 0.0269(9) 0.0327(10) 0.0044(8) -0.0009(8) -0.0013(8)
C49 0.0549(18) 0.0346(13) 0.0350(15) 0.0030(11) -0.0053(12) -0.0172(12)
C50 0.0535(19) 0.0300(13) 0.059(2) 0.0089(14) 0.0043(15) 0.0030(13)
C51 0.0393(15) 0.0573(19) 0.083(3) 0.0336(18) -0.0094(15) -0.0160(13)
C52 0.176(5) 0.065(2) 0.0389(18) -0.0030(16) 0.000(2) -0.079(3)
C53 0.042(3) 0.035(2) 0.027(2) 0.0051(19) -0.002(2) -0.002(2)
C54 0.051(3) 0.042(3) 0.038(3) -0.008(2) 0.011(3) -0.003(2)
C55 0.066(4) 0.075(5) 0.033(3) 0.005(4) -0.006(3) 0.018(4)
C56 0.075(4) 0.059(3) 0.030(2) 0.001(2) -0.006(2) -0.028(3)
C57 0.0429(11) 0.0305(10) 0.0361(11) 0.0063(9) -0.0096(9) -0.0094(9)
C58 0.0515(13) 0.0323(10) 0.0401(12) 0.0127(9) -0.0103(10) -0.0107(10)
C59 0.0402(11) 0.0263(9) 0.0427(12) 0.0077(9) -0.0040(9) -0.0042(8)
C60 0.0310(10) 0.0233(9) 0.0383(11) 0.0006(8) -0.0054(8) -0.0030(8)
C61 0.0521(13) 0.0346(11) 0.0437(12) 0.0032(9) 0.0048(10) -0.0079(10)
C62 0.0732(17) 0.0388(12) 0.0580(15) -0.0014(11) 0.0119(13) -0.0229(12)
C63 0.0584(15) 0.0409(12) 0.0545(14) 0.0020(11) 0.0097(12) -0.0085(11)
C64 0.0721(17) 0.0397(12) 0.0645(17) 0.0190(12) 0.0131(14) 0.0029(12)
C65 0.0307(10) 0.0268(9) 0.0276(9) -0.0014(8) 0.0000(8) -0.0021(8)
C66 0.0343(11) 0.0356(11) 0.0429(12) -0.0090(9) -0.0018(9) -0.0011(9)
C67 0.0497(13) 0.0319(10) 0.0487(13) -0.0138(10) -0.0009(11) -0.0001(10)
C68 0.0458(12) 0.0344(10) 0.0381(12) -0.0048(9) -0.0071(10) -0.0092(10)
C69 0.0332(10) 0.0361(10) 0.0375(11) -0.0015(9) -0.0056(9) -0.0067(9)
C70 0.0302(10) 0.0286(9) 0.0309(10) -0.0013(8) -0.0017(8) -0.0019(8)
C71 0.0430(12) 0.0372(11) 0.0398(12) 0.0098(9) -0.0069(10) -0.0129(9)
B21 0.0267(10) 0.0238(10) 0.0291(11) 0.0003(8) -0.0021(8) 0.0032(8)
C72 0.0336(13) 0.0391(14) 0.0464(16) 0.0103(12) 0.0096(12) 0.0016(11)
C73 0.0447(15) 0.0514(16) 0.0492(17) 0.0129(14) 0.0130(13) -0.0013(13)
C74 0.0539(18) 0.0413(16) 0.0473(18) 0.0120(14) 0.0102(15) -0.0110(14)
C75 0.0591(19) 0.0310(14) 0.0496(18) 0.0082(14) 0.0042(15) -0.0059(14)
C76 0.0451(15) 0.0320(13) 0.0368(14) 0.0032(11) 0.0030(12) -0.0016(11)
C72A 0.062(5) 0.039(4) 0.047(4) 0.005(4) 0.003(4) -0.013(4)
C73A 0.065(4) 0.040(4) 0.051(4) 0.009(4) -0.003(4) -0.010(4)
C74A 0.063(5) 0.035(4) 0.049(4) 0.010(4) 0.015(4) -0.011(4)
C75A 0.055(4) 0.044(4) 0.049(4) 0.009(4) 0.011(4) -0.014(4)
C76A 0.050(4) 0.040(4) 0.045(4) 0.010(4) 0.009(4) -0.010(4)
C49A 0.087(7) 0.049(6) 0.048(7) 0.005(6) -0.007(7) -0.018(6)
C52A 0.141(14) 0.037(9) 0.061(12) 0.009(9) 0.000(12) -0.044(11)
C50A 0.085(11) 0.047(10) 0.054(11) 0.012(9) 0.001(10) -0.013(10)
C51A 0.101(10) 0.064(9) 0.076(10) -0.002(9) -0.005(9) -0.023(9)
C53A 0.054(5) 0.045(5) 0.026(4) 0.006(4) 0.000(4) -0.008(4)
C56A 0.098(8) 0.066(6) 0.031(4) 0.007(4) -0.009(5) -0.026(6)
C54A 0.069(8) 0.057(8) 0.037(5) -0.005(5) -0.006(5) 0.015(6)
C55A 0.047(5) 0.056(6) 0.040(5) 0.012(5) -0.010(4) 0.011(5)

loop_
_atom_type_symbol
_atom_type_description
_atom_type_scat_dispersion_real
_atom_type_scat_dispersion_imag
_atom_type_scat_source
C C 0.0181 0.0091 'International Tables Vol C Tables 4.2.6.8 and 6.1.1.4'
H H 0.0000 0.0000 'International Tables Vol C Tables 4.2.6.8 and 6.1.1.4'
B B 0.0090 0.0039 'International Tables Vol C Tables 4.2.6.8 and 6.1.1.4'
D D 0.0000 0.0000 'International Tables Vol C Tables 4.2.6.8 and 6.1.1.4'
N N 0.0311 0.0180 'International Tables Vol C Tables 4.2.6.8 and 6.1.1.4'

loop_
_geom_angle_atom_site_label_1
_geom_angle_atom_site_label_2
_geom_angle_atom_site_label_3
_geom_angle
_geom_angle_site_symmetry_1
_geom_angle_site_symmetry_3
_geom_angle_publ_flag
C15 N1 C2 114.94(14) . . ?
C25 N1 C2 123.49(15) . . ?
C25 N1 C15 121.46(14) . . ?
C19 N28 C16 107.44(14) . . ?
C19 N28 C27 121.51(15) . . ?
C27 N28 C16 131.05(15) . . ?
C23 N36 C43 130.76(15) . . ?
C42 N36 C23 122.01(14) . . ?
C42 N36 C43 107.23(14) . . ?
C3 C2 N1 118.60(16) . . ?
C3 C2 C7 120.33(16) . . ?
C7 C2 N1 120.87(15) . . ?
C2 C3 H3 119.5 . . ?
C4 C3 C2 121.09(17) . . ?
C4 C3 H3 119.5 . . ?
C3 C4 H4 119.9 . . ?
C3 C4 C5 120.11(17) . . ?
C5 C4 H4 119.9 . . ?
C4 C5 C65 121.30(16) . . ?
C6 C5 C4 117.77(16) . . ?
C6 C5 C65 120.90(16) . . ?
C5 C6 H6 118.3 . . ?
C5 C6 C7 123.32(17) . . ?
C7 C6 H6 118.3 . . ?
C2 C7 C8 126.09(16) . . ?
C6 C7 C2 117.31(16) . . ?
C6 C7 C8 116.59(15) . . ?
C7 C8 H8A 107.6 . . ?
C7 C8 H8B 107.6 . . ?
C7 C8 C9 119.03(15) . . ?
H8A C8 H8B 107.0 . . ?
C9 C8 H8A 107.6 . . ?
C9 C8 H8B 107.6 . . ?
C8 C9 H9A 108.9 . . ?
C8 C9 H9B 108.9 . . ?
H9A C9 H9B 107.7 . . ?
C10 C9 C8 113.36(15) . . ?
C10 C9 H9A 108.9 . . ?
C10 C9 H9B 108.9 . . ?
C11 C10 C9 123.84(17) . . ?
C15 C10 C9 118.11(16) . . ?
C15 C10 C11 118.02(17) . . ?
C10 C11 H11 119.1 . . ?
C10 C11 C12 121.83(17) . . ?
C12 C11 H11 119.1 . . ?
C11 C12 C71 122.00(18) . . ?
C13 C12 C11 118.18(17) . . ?
C13 C12 C71 119.80(18) . . ?
C12 C13 H13 119.5 . . ?
C14 C13 C12 121.00(18) . . ?
C14 C13 H13 119.5 . . ?
C13 C14 H14 120.3 . . ?
C13 C14 C15 119.48(17) . . ?
C15 C14 H14 120.3 . . ?
C10 C15 N1 118.08(16) . . ?
C14 C15 N1 120.48(16) . . ?
C14 C15 C10 121.42(17) . . ?
C17 C16 N28 108.13(16) . . ?
C57 C16 N28 133.16(17) . . ?
C57 C16 C17 118.71(16) . . ?
C16 C17 C18 107.82(15) . . ?
C60 C17 C16 121.40(18) . . ?
C60 C17 C18 130.76(17) . . ?
C19 C18 C17 106.67(16) . . ?
C31 C18 C17 134.10(17) . . ?
C31 C18 C19 119.23(17) . . ?
C18 C19 N28 109.90(15) . . ?
C20 C19 N28 126.26(16) . . ?
C20 C19 C18 123.84(17) . . ?
C19 C20 C29 114.57(16) . . ?
C19 C20 B21 115.97(16) . . ?
C29 C20 B21 129.46(17) . . ?
C23 C22 B21 122.26(16) . . ?
C27 C22 C23 115.32(16) . . ?
C27 C22 B21 122.39(16) . . ?
N36 C23 C22 117.29(15) . . ?
C24 C23 N36 120.30(15) . . ?
C24 C23 C22 122.41(16) . . ?
C23 C24 H24 120.0 . . ?
C23 C24 C25 119.92(16) . . ?
C25 C24 H24 120.0 . . ?
N1 C25 C24 121.92(15) . . ?
N1 C25 C26 118.44(16) . . ?
C24 C25 C26 119.63(16) . . ?
C25 C26 H26 117.0 . . ?
C27 C26 C25 120.11(16) . . ?
C27 C26 H26 122.9 . . ?
N28 C27 C22 117.95(16) . . ?
C26 C27 N28 119.69(16) . . ?
C26 C27 C22 122.36(16) . . ?
C20 C29 H29 118.0 . . ?
C30 C29 C20 123.91(18) . . ?
C30 C29 H29 118.0 . . ?
C29 C30 C31 118.14(17) . . ?
C29 C30 C32 122.12(17) . . ?
C31 C30 C32 119.73(16) . . ?
C18 C31 C30 120.25(16) . . ?
C18 C31 H31 119.9 . . ?
C30 C31 H31 119.9 . . ?
C30 C32 C33 109.65(17) . . ?
C30 C32 C34 109.14(16) . . ?
C30 C32 C35 112.63(16) . . ?
C33 C32 C34 108.74(17) . . ?
C35 C32 C33 108.14(17) . . ?
C35 C32 C34 108.46(17) . . ?
C32 C33 H33A 109.5 . . ?
C32 C33 H33B 109.5 . . ?
C32 C33 H33C 109.5 . . ?
H33A C33 H33B 109.5 . . ?
H33A C33 H33C 109.5 . . ?
H33B C33 H33C 109.5 . . ?
C32 C34 H34A 109.5 . . ?
C32 C34 H34B 109.5 . . ?
C32 C34 H34C 109.5 . . ?
H34A C34 H34B 109.5 . . ?
H34A C34 H34C 109.5 . . ?
H34B C34 H34C 109.5 . . ?
C32 C35 H35A 109.5 . . ?
C32 C35 H35B 109.5 . . ?
C32 C35 H35C 109.5 . . ?
H35A C35 H35B 109.5 . . ?
H35A C35 H35C 109.5 . . ?
H35B C35 H35C 109.5 . . ?
C38 C37 B21 130.35(17) . . ?
C42 C37 C38 114.45(16) . . ?
C42 C37 B21 115.14(16) . . ?
C37 C38 H38 117.9 . . ?
C39 C38 C37 124.27(17) . . ?
C39 C38 H38 117.9 . . ?
C38 C39 C40 118.43(18) . . ?
C38 C39 C53 122.1(3) . . ?
C38 C39 C53A 122.0(6) . . ?
C40 C39 C53 119.4(3) . . ?
C40 C39 C53A 118.7(6) . . ?
C39 C40 H40 120.0 . . ?
C41 C40 C39 119.93(17) . . ?
C41 C40 H40 120.0 . . ?
C40 C41 C42 119.43(17) . . ?
C40 C41 C48 133.88(17) . . ?
C42 C41 C48 106.57(16) . . ?
N36 C42 C41 110.18(15) . . ?
C37 C42 N36 126.31(16) . . ?
C37 C42 C41 123.45(17) . . ?
C44 C43 N36 132.17(17) . . ?
C44 C43 C48 119.48(16) . . ?
C48 C43 N36 108.11(15) . . ?
C43 C44 H44 121.1 . . ?
C43 C44 C45 117.82(18) . . ?
C45 C44 H44 121.1 . . ?
C44 C45 H45 118.3 . . ?
C46 C45 C44 123.48(19) . . ?
C46 C45 H45 118.3 . . ?
C45 C46 C49 124.9(2) . . ?
C45 C46 C49A 104.4(10) . . ?
C47 C46 C45 117.71(18) . . ?
C47 C46 C49 117.3(2) . . ?
C47 C46 C49A 135.4(9) . . ?
C46 C47 H47 119.8 . . ?
C46 C47 C48 120.39(19) . . ?
C48 C47 H47 119.8 . . ?
C43 C48 C41 107.68(15) . . ?
C47 C48 C41 131.13(18) . . ?
C47 C48 C43 121.03(18) . . ?
C50 C49 C46 110.3(2) . . ?
C51 C49 C46 109.8(2) . . ?
C51 C49 C50 109.5(2) . . ?
C51 C49 C52 108.8(3) . . ?
C52 C49 C46 110.8(2) . . ?
C52 C49 C50 107.6(3) . . ?
C49 C50 H50A 109.5 . . ?
C49 C50 H50B 109.5 . . ?
C49 C50 H50C 109.5 . . ?
H50A C50 H50B 109.5 . . ?
H50A C50 H50C 109.5 . . ?
H50B C50 H50C 109.5 . . ?
C49 C51 H51A 109.5 . . ?
C49 C51 H51B 109.5 . . ?
C49 C51 H51C 109.5 . . ?
H51A C51 H51B 109.5 . . ?
H51A C51 H51C 109.5 . . ?
H51B C51 H51C 109.5 . . ?
C49 C52 H52A 109.5 . . ?
C49 C52 H52B 109.5 . . ?
C49 C52 H52C 109.5 . . ?
H52A C52 H52B 109.5 . . ?
H52A C52 H52C 109.5 . . ?
H52B C52 H52C 109.5 . . ?
C54 C53 C39 110.8(6) . . ?
C54 C53 C55 110.0(7) . . ?
C54 C53 C56 106.6(6) . . ?
C55 C53 C39 107.1(6) . . ?
C55 C53 C56 109.1(6) . . ?
C56 C53 C39 113.2(5) . . ?
C53 C54 H54A 109.5 . . ?
C53 C54 H54B 109.5 . . ?
C53 C54 H54C 109.5 . . ?
H54A C54 H54B 109.5 . . ?
H54A C54 H54C 109.5 . . ?
H54B C54 H54C 109.5 . . ?
C53 C55 H55A 109.5 . . ?
C53 C55 H55B 109.5 . . ?
C53 C55 H55C 109.5 . . ?
H55A C55 H55B 109.5 . . ?
H55A C55 H55C 109.5 . . ?
H55B C55 H55C 109.5 . . ?
C53 C56 H56A 109.5 . . ?
C53 C56 H56B 109.5 . . ?
C53 C56 H56C 109.5 . . ?
H56A C56 H56B 109.5 . . ?
H56A C56 H56C 109.5 . . ?
H56B C56 H56C 109.5 . . ?
C16 C57 C58 118.51(18) . . ?
C16 C57 H57 125.2 . . ?
C58 C57 H57 116.2 . . ?
C57 C58 H58 118.2 . . ?
C57 C58 C59 123.6(2) . . ?
C59 C58 H58 118.2 . . ?
C58 C59 C61 120.56(18) . . ?
C60 C59 C58 117.32(17) . . ?
C60 C59 C61 122.04(18) . . ?
C17 C60 H60 119.8 . . ?
C59 C60 C17 120.49(18) . . ?
C59 C60 H60 119.8 . . ?
C59 C61 C62 112.11(18) . . ?
C59 C61 C63 109.54(17) . . ?
C59 C61 C64 109.38(19) . . ?
C62 C61 C64 108.3(2) . . ?
C63 C61 C62 108.4(2) . . ?
C63 C61 C64 109.1(2) . . ?
C61 C62 H62A 109.5 . . ?
C61 C62 H62B 109.5 . . ?
C61 C62 H62C 109.5 . . ?
H62A C62 H62B 109.5 . . ?
H62A C62 H62C 109.5 . . ?
H62B C62 H62C 109.5 . . ?
C61 C63 H63A 109.5 . . ?
C61 C63 H63B 109.5 . . ?
C61 C63 H63C 109.5 . . ?
H63A C63 H63B 109.5 . . ?
H63A C63 H63C 109.5 . . ?
H63B C63 H63C 109.5 . . ?
C61 C64 H64A 109.5 . . ?
C61 C64 H64B 109.5 . . ?
C61 C64 H64C 109.5 . . ?
H64A C64 H64B 109.5 . . ?
H64A C64 H64C 109.5 . . ?
H64B C64 H64C 109.5 . . ?
C66 C65 C5 120.39(17) . . ?
C66 C65 C70 117.96(17) . . ?
C70 C65 C5 121.64(17) . . ?
C65 C66 D66 119.6 . . ?
C67 C66 C65 120.9(2) . . ?
C67 C66 D66 119.6 . . ?
C66 C67 D67 119.7 . . ?
C68 C67 C66 120.6(2) . . ?
C68 C67 D67 119.7 . . ?
C67 C68 D68 120.3 . . ?
C67 C68 C69 119.35(19) . . ?
C69 C68 D68 120.3 . . ?
C68 C69 D69 119.9 . . ?
C68 C69 C70 120.29(19) . . ?
C70 C69 D69 119.9 . . ?
C65 C70 D70 119.5 . . ?
C69 C70 C65 120.91(18) . . ?
C69 C70 D70 119.5 . . ?
C12 C71 C72A 112.6(4) . . ?
C72 C71 C12 118.62(19) . . ?
C76 C71 C12 124.2(2) . . ?
C76 C71 C72 117.2(2) . . ?
C76A C71 C12 123.1(5) . . ?
C76A C71 C72A 116.4(6) . . ?
C20 B21 C37 128.48(17) . . ?
C22 B21 C20 115.52(17) . . ?
C22 B21 C37 116.00(16) . . ?
C71 C72 D72 120.0 . . ?
C73 C72 C71 120.0(2) . . ?
C73 C72 D72 120.0 . . ?
C72 C73 D73 119.9 . . ?
C74 C73 C72 120.2(3) . . ?
C74 C73 D73 119.9 . . ?
C73 C74 D74 120.3 . . ?
C73 C74 C75 119.4(3) . . ?
C75 C74 D74 120.3 . . ?
C74 C75 D75 119.9 . . ?
C76 C75 C74 120.2(3) . . ?
C76 C75 D75 119.9 . . ?
C71 C76 C75 122.9(3) . . ?
C71 C76 D76 118.5 . . ?
C75 C76 D76 118.5 . . ?
C71 C72A D72A 121.3 . . ?
C73A C72A C71 117.3(9) . . ?
C73A C72A D72A 121.3 . . ?
C72A C73A D73A 121.7 . . ?
C74A C73A C72A 116.6(11) . . ?
C74A C73A D73A 121.7 . . ?
C73A C74A D74A 118.4 . . ?
C75A C74A C73A 123.2(11) . . ?
C75A C74A D74A 118.4 . . ?
C74A C75A D75A 120.3 . . ?
C74A C75A C76A 119.3(11) . . ?
C76A C75A D75A 120.3 . . ?
C71 C76A C75A 122.1(10) . . ?
C71 C76A D76A 119.0 . . ?
C75A C76A D76A 119.0 . . ?
C52A C49A C46 124.8(16) . . ?
C52A C49A C50A 103.0(17) . . ?
C50A C49A C46 106.6(16) . . ?
C51A C49A C46 101.4(15) . . ?
C51A C49A C52A 107.2(18) . . ?
C51A C49A C50A 114.4(19) . . ?
C49A C52A H52D 109.5 . . ?
C49A C52A H52E 109.5 . . ?
C49A C52A H52F 109.5 . . ?
H52D C52A H52E 109.5 . . ?
H52D C52A H52F 109.5 . . ?
H52E C52A H52F 109.5 . . ?
C49A C50A H50D 109.5 . . ?
C49A C50A H50E 109.5 . . ?
C49A C50A H50F 109.5 . . ?
H50D C50A H50E 109.5 . . ?
H50D C50A H50F 109.5 . . ?
H50E C50A H50F 109.5 . . ?
C49A C51A H51D 109.5 . . ?
C49A C51A H51E 109.5 . . ?
C49A C51A H51F 109.5 . . ?
H51D C51A H51E 109.5 . . ?
H51D C51A H51F 109.5 . . ?
H51E C51A H51F 109.5 . . ?
C56A C53A C39 112.7(10) . . ?
C56A C53A C55A 107.6(10) . . ?
C54A C53A C39 107.2(12) . . ?
C54A C53A C56A 110.9(11) . . ?
C54A C53A C55A 108.2(13) . . ?
C55A C53A C39 110.1(11) . . ?
C53A C56A H56D 109.5 . . ?
C53A C56A H56E 109.5 . . ?
C53A C56A H56F 109.5 . . ?
H56D C56A H56E 109.5 . . ?
H56D C56A H56F 109.5 . . ?
H56E C56A H56F 109.5 . . ?
C53A C54A H54D 109.5 . . ?
C53A C54A H54E 109.5 . . ?
C53A C54A H54F 109.5 . . ?
H54D C54A H54E 109.5 . . ?
H54D C54A H54F 109.5 . . ?
H54E C54A H54F 109.5 . . ?
C53A C55A H55D 109.5 . . ?
C53A C55A H55E 109.5 . . ?
C53A C55A H55F 109.5 . . ?
H55D C55A H55E 109.5 . . ?
H55D C55A H55F 109.5 . . ?
H55E C55A H55F 109.5 . . ?

loop_
_geom_bond_atom_site_label_1
_geom_bond_atom_site_label_2
_geom_bond_distance
_geom_bond_site_symmetry_2
_geom_bond_publ_flag
N1 C2 1.439(2) . ?
N1 C15 1.436(2) . ?
N1 C25 1.385(2) . ?
N28 C16 1.423(2) . ?
N28 C19 1.402(2) . ?
N28 C27 1.407(2) . ?
N36 C23 1.404(2) . ?
N36 C42 1.397(2) . ?
N36 C43 1.426(2) . ?
C2 C3 1.392(2) . ?
C2 C7 1.399(2) . ?
C3 H3 0.9500 . ?
C3 C4 1.382(3) . ?
C4 H4 0.9500 . ?
C4 C5 1.401(3) . ?
C5 C6 1.390(2) . ?
C5 C65 1.489(2) . ?
C6 H6 0.9500 . ?
C6 C7 1.397(2) . ?
C7 C8 1.521(2) . ?
C8 H8A 0.9900 . ?
C8 H8B 0.9900 . ?
C8 C9 1.533(2) . ?
C9 H9A 0.9900 . ?
C9 H9B 0.9900 . ?
C9 C10 1.502(3) . ?
C10 C11 1.391(3) . ?
C10 C15 1.389(2) . ?
C11 H11 0.9500 . ?
C11 C12 1.399(3) . ?
C12 C13 1.392(3) . ?
C12 C71 1.489(3) . ?
C13 H13 0.9500 . ?
C13 C14 1.383(3) . ?
C14 H14 0.9500 . ?
C14 C15 1.386(2) . ?
C16 C17 1.409(3) . ?
C16 C57 1.389(3) . ?
C17 C18 1.444(3) . ?
C17 C60 1.394(2) . ?
C18 C19 1.400(2) . ?
C18 C31 1.385(3) . ?
C19 C20 1.389(2) . ?
C20 C29 1.415(3) . ?
C20 B21 1.540(3) . ?
C22 C23 1.432(2) . ?
C22 C27 1.427(2) . ?
C22 B21 1.524(3) . ?
C23 C24 1.387(2) . ?
C24 H24 0.9500 . ?
C24 C25 1.393(2) . ?
C25 C26 1.408(2) . ?
C26 C27 1.380(2) . ?
C26 H26 0.9226 . ?
C29 H29 0.9500 . ?
C29 C30 1.398(3) . ?
C30 C31 1.403(3) . ?
C30 C32 1.529(3) . ?
C31 H31 0.9500 . ?
C32 C33 1.536(3) . ?
C32 C34 1.536(3) . ?
C32 C35 1.532(3) . ?
C33 H33A 0.9800 . ?
C33 H33B 0.9800 . ?
C33 H33C 0.9800 . ?
C34 H34A 0.9800 . ?
C34 H34B 0.9800 . ?
C34 H34C 0.9800 . ?
C35 H35A 0.9800 . ?
C35 H35B 0.9800 . ?
C35 H35C 0.9800 . ?
C37 C38 1.407(3) . ?
C37 C42 1.395(2) . ?
C37 B21 1.545(3) . ?
C38 H38 0.9500 . ?
C38 C39 1.393(3) . ?
C39 C40 1.398(3) . ?
C39 C53 1.541(7) . ?
C39 C53A 1.539(12) . ?
C40 H40 0.9500 . ?
C40 C41 1.385(3) . ?
C41 C42 1.401(2) . ?
C41 C48 1.444(3) . ?
C43 C44 1.390(3) . ?
C43 C48 1.412(3) . ?
C44 H44 0.9500 . ?
C44 C45 1.398(3) . ?
C45 H45 0.9500 . ?
C45 C46 1.397(3) . ?
C46 C47 1.386(3) . ?
C46 C49 1.539(3) . ?
C46 C49A 1.554(16) . ?
C47 H47 0.9500 . ?
C47 C48 1.388(3) . ?
C49 C50 1.533(4) . ?
C49 C51 1.522(4) . ?
C49 C52 1.529(4) . ?
C50 H50A 0.9800 . ?
C50 H50B 0.9800 . ?
C50 H50C 0.9800 . ?
C51 H51A 0.9800 . ?
C51 H51B 0.9800 . ?
C51 H51C 0.9800 . ?
C52 H52A 0.9800 . ?
C52 H52B 0.9800 . ?
C52 H52C 0.9800 . ?
C53 C54 1.527(8) . ?
C53 C55 1.527(8) . ?
C53 C56 1.540(7) . ?
C54 H54A 0.9800 . ?
C54 H54B 0.9800 . ?
C54 H54C 0.9800 . ?
C55 H55A 0.9800 . ?
C55 H55B 0.9800 . ?
C55 H55C 0.9800 . ?
C56 H56A 0.9800 . ?
C56 H56B 0.9800 . ?
C56 H56C 0.9800 . ?
C57 C58 1.390(3) . ?
C57 H57 0.9447 . ?
C58 H58 0.9500 . ?
C58 C59 1.399(3) . ?
C59 C60 1.380(3) . ?
C59 C61 1.522(3) . ?
C60 H60 0.9500 . ?
C61 C62 1.531(3) . ?
C61 C63 1.527(3) . ?
C61 C64 1.544(3) . ?
C62 H62A 0.9800 . ?
C62 H62B 0.9800 . ?
C62 H62C 0.9800 . ?
C63 H63A 0.9800 . ?
C63 H63B 0.9800 . ?
C63 H63C 0.9800 . ?
C64 H64A 0.9800 . ?
C64 H64B 0.9800 . ?
C64 H64C 0.9800 . ?
C65 C66 1.394(3) . ?
C65 C70 1.396(3) . ?
C66 D66 0.9500 . ?
C66 C67 1.384(3) . ?
C67 D67 0.9500 . ?
C67 C68 1.381(3) . ?
C68 D68 0.9500 . ?
C68 C69 1.383(3) . ?
C69 D69 0.9500 . ?
C69 C70 1.387(3) . ?
C70 D70 0.9500 . ?
C71 C72 1.456(3) . ?
C71 C76 1.341(3) . ?
C71 C72A 1.521(11) . ?
C71 C76A 1.286(10) . ?
C72 D72 0.9500 . ?
C72 C73 1.388(4) . ?
C73 D73 0.9500 . ?
C73 C74 1.381(4) . ?
C74 D74 0.9500 . ?
C74 C75 1.387(5) . ?
C75 D75 0.9500 . ?
C75 C76 1.384(4) . ?
C76 D76 0.9500 . ?
C72A D72A 0.9500 . ?
C72A C73A 1.407(12) . ?
C73A D73A 0.9500 . ?
C73A C74A 1.395(14) . ?
C74A D74A 0.9500 . ?
C74A C75A 1.341(14) . ?
C75A D75A 0.9500 . ?
C75A C76A 1.389(11) . ?
C76A D76A 0.9500 . ?
C49A C52A 1.537(17) . ?
C49A C50A 1.547(17) . ?
C49A C51A 1.513(18) . ?
C52A H52D 0.9800 . ?
C52A H52E 0.9800 . ?
C52A H52F 0.9800 . ?
C50A H50D 0.9800 . ?
C50A H50E 0.9800 . ?
C50A H50F 0.9800 . ?
C51A H51D 0.9800 . ?
C51A H51E 0.9800 . ?
C51A H51F 0.9800 . ?
C53A C56A 1.536(13) . ?
C53A C54A 1.516(13) . ?
C53A C55A 1.537(13) . ?
C56A H56D 0.9800 . ?
C56A H56E 0.9800 . ?
C56A H56F 0.9800 . ?
C54A H54D 0.9800 . ?
C54A H54E 0.9800 . ?
C54A H54F 0.9800 . ?
C55A H55D 0.9800 . ?
C55A H55E 0.9800 . ?
C55A H55F 0.9800 . ?

loop_
_geom_torsion_atom_site_label_1
_geom_torsion_atom_site_label_2
_geom_torsion_atom_site_label_3
_geom_torsion_atom_site_label_4
_geom_torsion
_geom_torsion_site_symmetry_1
_geom_torsion_site_symmetry_2
_geom_torsion_site_symmetry_3
_geom_torsion_site_symmetry_4
_geom_torsion_publ_flag
N1 C2 C3 C4 174.97(17) . . . . ?
N1 C2 C7 C6 -172.92(16) . . . . ?
N1 C2 C7 C8 6.5(3) . . . . ?
N1 C25 C26 C27 -176.18(16) . . . . ?
N28 C16 C17 C18 0.6(2) . . . . ?
N28 C16 C17 C60 179.00(16) . . . . ?
N28 C16 C57 C58 -178.5(2) . . . . ?
N28 C19 C20 C29 -177.91(16) . . . . ?
N28 C19 C20 B21 1.8(3) . . . . ?
N36 C23 C24 C25 175.53(15) . . . . ?
N36 C43 C44 C45 -176.56(18) . . . . ?
N36 C43 C48 C41 2.5(2) . . . . ?
N36 C43 C48 C47 178.35(16) . . . . ?
C2 N1 C15 C10 -74.3(2) . . . . ?
C2 N1 C15 C14 104.38(19) . . . . ?
C2 N1 C25 C24 0.0(3) . . . . ?
C2 N1 C25 C26 178.95(15) . . . . ?
C2 C3 C4 C5 -2.3(3) . . . . ?
C2 C7 C8 C9 -9.8(3) . . . . ?
C3 C2 C7 C6 1.9(3) . . . . ?
C3 C2 C7 C8 -178.74(17) . . . . ?
C3 C4 C5 C6 2.4(3) . . . . ?
C3 C4 C5 C65 -175.55(17) . . . . ?
C4 C5 C6 C7 -0.4(3) . . . . ?
C4 C5 C65 C66 30.5(3) . . . . ?
C4 C5 C65 C70 -150.43(19) . . . . ?
C5 C6 C7 C2 -1.7(3) . . . . ?
C5 C6 C7 C8 178.83(17) . . . . ?
C5 C65 C66 C67 -179.31(19) . . . . ?
C5 C65 C70 C69 179.39(18) . . . . ?
C6 C5 C65 C66 -147.41(19) . . . . ?
C6 C5 C65 C70 31.7(3) . . . . ?
C6 C7 C8 C9 169.64(17) . . . . ?
C7 C2 C3 C4 0.1(3) . . . . ?
C7 C8 C9 C10 -48.9(2) . . . . ?
C8 C9 C10 C11 -108.8(2) . . . . ?
C8 C9 C10 C15 69.5(2) . . . . ?
C9 C10 C11 C12 -179.44(17) . . . . ?
C9 C10 C15 N1 -1.6(2) . . . . ?
C9 C10 C15 C14 179.77(16) . . . . ?
C10 C11 C12 C13 -0.5(3) . . . . ?
C10 C11 C12 C71 -178.97(18) . . . . ?
C11 C10 C15 N1 176.81(15) . . . . ?
C11 C10 C15 C14 -1.8(3) . . . . ?
C11 C12 C13 C14 -1.7(3) . . . . ?
C11 C12 C71 C72 146.5(2) . . . . ?
C11 C12 C71 C76 -34.3(3) . . . . ?
C11 C12 C71 C72A 18.1(5) . . . . ?
C11 C12 C71 C76A -129.6(6) . . . . ?
C12 C13 C14 C15 2.1(3) . . . . ?
C12 C71 C72 C73 178.1(2) . . . . ?
C12 C71 C76 C75 -179.2(3) . . . . ?
C12 C71 C72A C73A -174.2(8) . . . . ?
C12 C71 C76A C75A 172.5(8) . . . . ?
C13 C12 C71 C72 -31.9(3) . . . . ?
C13 C12 C71 C76 147.3(2) . . . . ?
C13 C12 C71 C72A -160.3(5) . . . . ?
C13 C12 C71 C76A 52.0(6) . . . . ?
C13 C14 C15 N1 -178.91(16) . . . . ?
C13 C14 C15 C10 -0.3(3) . . . . ?
C15 N1 C2 C3 -116.73(18) . . . . ?
C15 N1 C2 C7 58.1(2) . . . . ?
C15 N1 C25 C24 -176.01(16) . . . . ?
C15 N1 C25 C26 2.9(2) . . . . ?
C15 C10 C11 C12 2.3(3) . . . . ?
C16 N28 C19 C18 2.12(19) . . . . ?
C16 N28 C19 C20 -177.33(17) . . . . ?
C16 N28 C27 C22 177.08(17) . . . . ?
C16 N28 C27 C26 -2.7(3) . . . . ?
C16 C17 C18 C19 0.7(2) . . . . ?
C16 C17 C18 C31 -179.75(19) . . . . ?
C16 C17 C60 C59 -0.3(3) . . . . ?
C16 C57 C58 C59 -0.2(3) . . . . ?
C17 C16 C57 C58 0.5(3) . . . . ?
C17 C18 C19 N28 -1.7(2) . . . . ?
C17 C18 C19 C20 177.71(16) . . . . ?
C17 C18 C31 C30 179.97(19) . . . . ?
C18 C17 C60 C59 177.77(19) . . . . ?
C18 C19 C20 C29 2.7(3) . . . . ?
C18 C19 C20 B21 -177.52(16) . . . . ?
C19 N28 C16 C17 -1.63(19) . . . . ?
C19 N28 C16 C57 177.5(2) . . . . ?
C19 N28 C27 C22 -4.1(2) . . . . ?
C19 N28 C27 C26 176.11(16) . . . . ?
C19 C18 C31 C30 -0.5(3) . . . . ?
C19 C20 C29 C30 -1.3(3) . . . . ?
C19 C20 B21 C22 -6.1(2) . . . . ?
C19 C20 B21 C37 174.05(18) . . . . ?
C20 C29 C30 C31 -0.9(3) . . . . ?
C20 C29 C30 C32 179.99(17) . . . . ?
C22 C23 C24 C25 -5.0(3) . . . . ?
C23 N36 C42 C37 7.7(3) . . . . ?
C23 N36 C42 C41 -175.16(15) . . . . ?
C23 N36 C43 C44 -10.3(3) . . . . ?
C23 N36 C43 C48 175.54(17) . . . . ?
C23 C22 C27 N28 -179.00(15) . . . . ?
C23 C22 C27 C26 0.8(2) . . . . ?
C23 C22 B21 C20 -176.10(16) . . . . ?
C23 C22 B21 C37 3.8(3) . . . . ?
C23 C24 C25 N1 -179.41(16) . . . . ?
C23 C24 C25 C26 1.6(2) . . . . ?
C24 C25 C26 C27 2.8(3) . . . . ?
C25 N1 C2 C3 67.0(2) . . . . ?
C25 N1 C2 C7 -118.11(19) . . . . ?
C25 N1 C15 C10 102.06(19) . . . . ?
C25 N1 C15 C14 -79.3(2) . . . . ?
C25 C26 C27 N28 175.76(15) . . . . ?
C25 C26 C27 C22 -4.0(3) . . . . ?
C27 N28 C16 C17 177.33(17) . . . . ?
C27 N28 C16 C57 -3.6(3) . . . . ?
C27 N28 C19 C18 -176.96(15) . . . . ?
C27 N28 C19 C20 3.6(3) . . . . ?
C27 C22 C23 N36 -176.78(15) . . . . ?
C27 C22 C23 C24 3.8(2) . . . . ?
C27 C22 B21 C20 5.7(3) . . . . ?
C27 C22 B21 C37 -174.37(16) . . . . ?
C29 C20 B21 C22 173.63(18) . . . . ?
C29 C20 B21 C37 -6.2(3) . . . . ?
C29 C30 C31 C18 1.9(3) . . . . ?
C29 C30 C32 C33 -125.77(19) . . . . ?
C29 C30 C32 C34 115.2(2) . . . . ?
C29 C30 C32 C35 -5.3(3) . . . . ?
C31 C18 C19 N28 178.62(15) . . . . ?
C31 C18 C19 C20 -1.9(3) . . . . ?
C31 C30 C32 C33 55.2(2) . . . . ?
C31 C30 C32 C34 -63.9(2) . . . . ?
C31 C30 C32 C35 175.63(17) . . . . ?
C32 C30 C31 C18 -179.05(17) . . . . ?
C37 C38 C39 C40 -0.5(3) . . . . ?
C37 C38 C39 C53 178.8(4) . . . . ?
C37 C38 C39 C53A -169.9(8) . . . . ?
C38 C37 C42 N36 179.15(17) . . . . ?
C38 C37 C42 C41 2.3(3) . . . . ?
C38 C37 B21 C20 -3.9(3) . . . . ?
C38 C37 B21 C22 176.18(19) . . . . ?
C38 C39 C40 C41 0.3(3) . . . . ?
C38 C39 C53 C54 -131.1(6) . . . . ?
C38 C39 C53 C55 108.9(6) . . . . ?
C38 C39 C53 C56 -11.4(7) . . . . ?
C38 C39 C53A C56A 3.2(14) . . . . ?
C38 C39 C53A C54A -119.2(10) . . . . ?
C38 C39 C53A C55A 123.3(10) . . . . ?
C39 C40 C41 C42 1.2(3) . . . . ?
C39 C40 C41 C48 -174.3(2) . . . . ?
C40 C39 C53 C54 48.2(7) . . . . ?
C40 C39 C53 C55 -71.7(7) . . . . ?
C40 C39 C53 C56 167.9(5) . . . . ?
C40 C39 C53A C56A -166.2(9) . . . . ?
C40 C39 C53A C54A 71.4(13) . . . . ?
C40 C39 C53A C55A -46.1(14) . . . . ?
C40 C41 C42 N36 -179.90(17) . . . . ?
C40 C41 C42 C37 -2.6(3) . . . . ?
C40 C41 C48 C43 176.3(2) . . . . ?
C40 C41 C48 C47 1.0(4) . . . . ?
C42 N36 C23 C22 -10.8(2) . . . . ?
C42 N36 C23 C24 168.70(16) . . . . ?
C42 N36 C43 C44 169.70(19) . . . . ?
C42 N36 C43 C48 -4.49(19) . . . . ?
C42 C37 C38 C39 -0.8(3) . . . . ?
C42 C37 B21 C20 172.92(18) . . . . ?
C42 C37 B21 C22 -7.0(2) . . . . ?
C42 C41 C48 C43 0.4(2) . . . . ?
C42 C41 C48 C47 -174.8(2) . . . . ?
C43 N36 C23 C22 169.21(16) . . . . ?
C43 N36 C23 C24 -11.3(3) . . . . ?
C43 N36 C42 C37 -172.31(17) . . . . ?
C43 N36 C42 C41 4.9(2) . . . . ?
C43 C44 C45 C46 0.4(3) . . . . ?
C44 C43 C48 C41 -172.56(16) . . . . ?
C44 C43 C48 C47 3.3(3) . . . . ?
C44 C45 C46 C47 1.8(3) . . . . ?
C44 C45 C46 C49 -178.7(2) . . . . ?
C44 C45 C46 C49A 166.7(10) . . . . ?
C45 C46 C47 C48 -1.5(3) . . . . ?
C45 C46 C49 C50 -122.6(2) . . . . ?
C45 C46 C49 C51 116.6(3) . . . . ?
C45 C46 C49 C52 -3.6(4) . . . . ?
C45 C46 C49A C52A -9(2) . . . . ?
C45 C46 C49A C50A -128.9(15) . . . . ?
C45 C46 C49A C51A 111.1(14) . . . . ?
C46 C47 C48 C41 173.7(2) . . . . ?
C46 C47 C48 C43 -1.0(3) . . . . ?
C47 C46 C49 C50 56.8(3) . . . . ?
C47 C46 C49 C51 -63.9(3) . . . . ?
C47 C46 C49 C52 175.9(3) . . . . ?
C47 C46 C49A C52A 151.4(18) . . . . ?
C47 C46 C49A C50A 32(2) . . . . ?
C47 C46 C49A C51A -88.1(18) . . . . ?
C48 C41 C42 N36 -3.3(2) . . . . ?
C48 C41 C42 C37 173.96(17) . . . . ?
C48 C43 C44 C45 -2.9(3) . . . . ?
C49 C46 C47 C48 179.0(2) . . . . ?
C53 C39 C40 C41 -179.1(4) . . . . ?
C57 C16 C17 C18 -178.69(17) . . . . ?
C57 C16 C17 C60 -0.3(3) . . . . ?
C57 C58 C59 C60 -0.3(3) . . . . ?
C57 C58 C59 C61 176.4(2) . . . . ?
C58 C59 C60 C17 0.5(3) . . . . ?
C58 C59 C61 C62 175.2(2) . . . . ?
C58 C59 C61 C63 54.8(3) . . . . ?
C58 C59 C61 C64 -64.7(3) . . . . ?
C60 C17 C18 C19 -177.52(19) . . . . ?
C60 C17 C18 C31 2.0(3) . . . . ?
C60 C59 C61 C62 -8.4(3) . . . . ?
C60 C59 C61 C63 -128.7(2) . . . . ?
C60 C59 C61 C64 111.8(2) . . . . ?
C61 C59 C60 C17 -176.08(19) . . . . ?
C65 C5 C6 C7 177.56(17) . . . . ?
C65 C66 C67 C68 -0.7(3) . . . . ?
C66 C65 C70 C69 -1.5(3) . . . . ?
C66 C67 C68 C69 -0.2(3) . . . . ?
C67 C68 C69 C70 0.3(3) . . . . ?
C68 C69 C70 C65 0.6(3) . . . . ?
C70 C65 C66 C67 1.6(3) . . . . ?
C71 C12 C13 C14 176.79(18) . . . . ?
C71 C72 C73 C74 0.8(5) . . . . ?
C71 C72A C73A C74A 12.5(17) . . . . ?
B21 C20 C29 C30 179.01(18) . . . . ?
B21 C22 C23 N36 4.9(2) . . . . ?
B21 C22 C23 C24 -174.52(17) . . . . ?
B21 C22 C27 N28 -0.7(2) . . . . ?
B21 C22 C27 C26 179.09(17) . . . . ?
B21 C37 C38 C39 176.12(19) . . . . ?
B21 C37 C42 N36 1.8(3) . . . . ?
B21 C37 C42 C41 -175.04(17) . . . . ?
C72 C71 C76 C75 0.0(4) . . . . ?
C72 C73 C74 C75 0.8(5) . . . . ?
C73 C74 C75 C76 -2.0(5) . . . . ?
C74 C75 C76 C71 1.6(5) . . . . ?
C76 C71 C72 C73 -1.2(4) . . . . ?
C72A C71 C76A C75A 25.9(13) . . . . ?
C72A C73A C74A C75A -3(2) . . . . ?
C73A C74A C75A C76A 3(2) . . . . ?
C74A C75A C76A C71 -16.2(18) . . . . ?
C76A C71 C72A C73A -24.2(12) . . . . ?
C49A C46 C47 C48 -160.4(14) . . . . ?
C53A C39 C40 C41 170.0(8) . . . . ?
